data_7017668
loop_
_publ_author_name
'Zvereva, Elena A.'
'Evstigneeva, Maria A.'
'Nalbandyan, Vladimir B.'
'Savelieva, Olga A.'
'Ibragimov, Sergey A.'
'Volkova, Olga S.'
'Medvedeva, Larisa I.'
'Vasiliev, Alexander N.'
'Klingeler, Ruediger'
'Buechner, Bernd'

_publ_section_title
;
 Monoclinic honeycomb-layered compound Li3Ni2SbO6: preparation, crystal
 structure and magnetic properties.
;
_journal_issue 2
_journal_name_full 'Dalton transactions (Cambridge, England : 2003)'
_journal_page_first 572
_journal_page_last 580
_journal_paper_doi 10.1039/c1dt11322d
_journal_volume 41
_journal_year 2012
_chemical_compound_source
;
Solid State Synthesis
;
_chemical_formula_structural Li3Ni2SbO6
_chemical_formula_sum 'Li3 Ni2 O6 Sb'
_chemical_formula_weight 355.949
_chemical_name_common
;
Lithium Nickel Antimonate
;
_chemical_name_structure_type
;
Li3Zn2SbO6
;
_chemical_name_systematic
;
Lithium Nickel Antimony Oxide
;
_space_group_IT_number 12
_symmetry_Int_Tables_number 12
_symmetry_space_group_name_Hall '-C 2y'
_symmetry_space_group_name_H-M 'C 1 2/m 1'
_audit_creation_date 11-06-18
_audit_creation_method 'from EXP file using GSAS2'
_audit_update_record
;
11-06-18

2011-07-19 # Formatted by publCIF
;
_cell_angle_alpha 90.000
_cell_angle_beta 109.695(2)
_cell_angle_gamma 90.000
_cell_formula_units_Z 2
_cell_length_a 5.1828(2)
_cell_length_b 8.9678(3)
_cell_length_c 5.1578(2)
_cell_measurement_temperature 298
_cell_volume 225.702(15)
_computing_structure_refinement GSAS
_diffrn_ambient_temperature 298
_diffrn_radiation_type CuK\a~1~
_diffrn_radiation_wavelength 1.5406
_refine_ls_goodness_of_fit_all 1.15
_refine_ls_matrix_type full
_refine_ls_number_parameters 35
_refine_ls_number_restraints 0
_refine_ls_shift/su_max 0.2
_refine_ls_shift/su_mean 0.03
_cod_data_source_file c1dt11322d.txt
_cod_data_source_block Li3Ni2SbO6
_cod_depositor_comments
;
The following automatic conversions were performed:

'_geom_bond_publ_flag' value 'N' changed to 'n' according to
/home/saulius/struct/CIF-dictionaries/cif_core.dic dictionary named
'cif_core.dic' version 2.4.1 from 2010-06-29 (81
time).

'_geom_angle_publ_flag' value 'N' changed to 'n' according to
/home/saulius/struct/CIF-dictionaries/cif_core.dic dictionary named
'cif_core.dic' version 2.4.1 from 2010-06-29 (293 times).

Automatic conversion script
Id: cif_fix_values 1715 2011-07-08 13:25:40Z adriana 
;
_cod_original_cell_volume 225.702(16)
_cod_original_sg_symbol_Hall -C_2y
_cod_database_code 7017668

loop_
_symmetry_equiv_pos_site_id
_symmetry_equiv_pos_as_xyz
1 'x, y, z'
2 '-x, y, -z'
3 '-x, -y, -z'
4 'x, -y, z'
5 '1/2+x, 1/2+y, z'
6 '1/2-x, 1/2+y, -z'
7 '1/2-x, 1/2-y, -z'
8 '1/2+x, 1/2-y, z'

loop_
_atom_site_label
_atom_site_type_symbol
_atom_site_fract_x
_atom_site_fract_y
_atom_site_fract_z
_atom_site_occupancy
_atom_site_symmetry_multiplicity
_atom_site_Wyckoff_symbol
_atom_site_calc_flag
_atom_site_thermal_displace_type
_atom_site_U_iso_or_equiv
Sb1 Sb 0.0000 0.0000 0.0000 1.000 2 a d Uiso 0.0109(4)
Ni2 Ni 0.0000 0.3337(3) 0.0000 1.000 4 g d Uiso 0.0058(4)
LI3 Li 0.0000 0.164(3) 0.5000 1.000 4 h d Uiso 0.050(7)
LI4 Li 0.0000 0.5000 0.5000 1.000 2 d d Uiso 0.012(6)
O5 O 0.7632(20) 0.0000 0.2290(15) 1.000 4 i d Uiso 0.0056(21)
O6 O 0.2478(17) 0.1605(6) 0.2283(9) 1.000 8 j d Uiso 0.0116(12)

loop_
_atom_type_symbol
_atom_type_oxidation_number
_atom_type_radius_bond
Sb 5 1.200
Ni 2 1.200
Li 1 1.200
O -2 1.200

loop_
_geom_angle_atom_site_label_1
_geom_angle_atom_site_label_2
_geom_angle_atom_site_label_3
_geom_angle
_geom_angle_site_symmetry_1
_geom_angle_site_symmetry_3
_geom_angle_publ_flag
LI3 SB1 LI3 120.6(10) 1_554 1_555 n
LI3 SB1 LI3 59.4(10) 1_554 -1_555 n
LI3 SB1 LI3 180.0 1_554 -1_556 n
LI3 SB1 LI4 60.15(16) 1_554 101_444 n
LI3 SB1 LI4 119.85(16) 1_554 101_545 n
LI3 SB1 O5 134.71(28) 1_554 1_455 n
LI3 SB1 O5 45.29(28) 1_554 2_655 n
LI3 SB1 O6 88.1(4) 1_554 1_555 n
LI3 SB1 O6 47.7(4) 1_554 2_555 n
LI3 SB1 O6 91.9(4) 1_554 -1_555 n
LI3 SB1 O6 132.3(4) 1_554 -2_555 n
LI3 SB1 LI3 180.0 1_555 -1_555 n
LI3 SB1 LI3 59.4(10) 1_555 -1_556 n
LI3 SB1 LI4 119.85(16) 1_555 101_444 n
LI3 SB1 LI4 60.15(16) 1_555 101_545 n
LI3 SB1 O5 45.29(28) 1_555 1_455 n
LI3 SB1 O5 134.71(28) 1_555 2_655 n
LI3 SB1 O6 47.7(4) 1_555 1_555 n
LI3 SB1 O6 88.1(4) 1_555 2_555 n
LI3 SB1 O6 132.3(4) 1_555 -1_555 n
LI3 SB1 O6 91.9(4) 1_555 -2_555 n
LI3 SB1 LI3 120.6(10) -1_555 -1_556 n
LI3 SB1 LI4 60.15(16) -1_555 101_444 n
LI3 SB1 LI4 119.85(16) -1_555 101_545 n
LI3 SB1 O5 134.71(28) -1_555 1_455 n
LI3 SB1 O5 45.29(28) -1_555 2_655 n
LI3 SB1 O6 132.3(4) -1_555 1_555 n
LI3 SB1 O6 91.9(4) -1_555 2_555 n
LI3 SB1 O6 47.7(4) -1_555 -1_555 n
LI3 SB1 O6 88.1(4) -1_555 -2_555 n
LI3 SB1 LI4 119.85(16) -1_556 101_444 n
LI3 SB1 LI4 60.15(16) -1_556 101_545 n
LI3 SB1 O5 45.29(28) -1_556 1_455 n
LI3 SB1 O5 134.71(28) -1_556 2_655 n
LI3 SB1 O6 91.9(4) -1_556 1_555 n
LI3 SB1 O6 132.3(4) -1_556 2_555 n
LI3 SB1 O6 88.1(4) -1_556 -1_555 n
LI3 SB1 O6 47.7(4) -1_556 -2_555 n
LI4 SB1 LI4 180.0 101_444 101_545 n
LI4 SB1 O5 89.03(24) 101_444 1_455 n
LI4 SB1 O5 90.97(24) 101_444 2_655 n
LI4 SB1 O6 134.52(16) 101_444 1_555 n
LI4 SB1 O6 45.48(16) 101_444 2_555 n
LI4 SB1 O6 45.48(16) 101_444 -1_555 n
LI4 SB1 O6 134.52(16) 101_444 -2_555 n
LI4 SB1 O5 90.97(24) 101_545 1_455 n
LI4 SB1 O5 89.03(24) 101_545 2_655 n
LI4 SB1 O6 45.48(16) 101_545 1_555 n
LI4 SB1 O6 134.52(16) 101_545 2_555 n
LI4 SB1 O6 134.52(16) 101_545 -1_555 n
LI4 SB1 O6 45.48(16) 101_545 -2_555 n
O5 SB1 O5 180.0 1_455 2_655 n
O5 SB1 O6 93.01(20) 1_455 1_555 n
O5 SB1 O6 86.99(20) 1_455 2_555 n
O5 SB1 O6 86.99(20) 1_455 -1_555 n
O5 SB1 O6 93.01(20) 1_455 -2_555 n
O5 SB1 O6 86.99(20) 2_655 1_555 n
O5 SB1 O6 93.01(20) 2_655 2_555 n
O5 SB1 O6 93.01(20) 2_655 -1_555 n
O5 SB1 O6 86.99(20) 2_655 -2_555 n
O6 SB1 O6 89.22(34) 1_555 2_555 n
O6 SB1 O6 179.9557 1_555 -1_555 n
O6 SB1 O6 90.78(34) 1_555 -2_555 n
O6 SB1 O6 90.78(34) 2_555 -1_555 n
O6 SB1 O6 180.0 2_555 -2_555 n
O6 SB1 O6 89.22(34) -1_555 -2_555 n
O5 NI2 O5 89.3(4) 101_455 102_555 n
O5 NI2 O6 92.93(25) 101_455 1_555 n
O5 NI2 O6 177.29(25) 101_455 2_555 n
O5 NI2 O6 83.39(25) 101_455 -101_555 n
O5 NI2 O6 94.52(28) 101_455 -102_455 n
O5 NI2 O6 177.29(25) 102_555 1_555 n
O5 NI2 O6 92.93(25) 102_555 2_555 n
O5 NI2 O6 94.52(28) 102_555 -101_555 n
O5 NI2 O6 83.39(25) 102_555 -102_455 n
O6 NI2 O6 84.90(35) 1_555 2_555 n
O6 NI2 O6 87.30(22) 1_555 -101_555 n
O6 NI2 O6 94.87(22) 1_555 -102_455 n
O6 NI2 O6 94.87(22) 2_555 -101_555 n
O6 NI2 O6 87.30(22) 2_555 -102_455 n
O6 NI2 O6 177.1(4) -101_555 -102_455 n
SB1 LI3 SB1 120.6(10) 1_555 1_556 n
SB1 LI3 LI3 60.3(5) 1_555 -1_556 n
SB1 LI3 LI3 120.33(13) 1_555 -101_456 n
SB1 LI3 LI3 90.11(26) 1_555 -101_556 n
SB1 LI3 LI4 119.7(5) 1_555 1_555 n
SB1 LI3 LI4 90.6(6) 1_555 101_445 n
SB1 LI3 LI4 60.07(32) 1_555 101_545 n
SB1 LI3 O5 41.5(4) 1_555 1_455 n
SB1 LI3 O5 93.5(9) 1_555 2_656 n
SB1 LI3 O6 42.94(34) 1_555 1_555 n
SB1 LI3 O6 135.9(9) 1_555 2_556 n
SB1 LI3 O6 136.7(4) 1_555 -101_556 n
SB1 LI3 O6 88.58(13) 1_555 -102_455 n
SB1 LI3 LI3 60.3(5) 1_556 -1_556 n
SB1 LI3 LI3 90.11(26) 1_556 -101_456 n
SB1 LI3 LI3 120.33(13) 1_556 -101_556 n
SB1 LI3 LI4 119.7(5) 1_556 1_555 n
SB1 LI3 LI4 60.07(32) 1_556 101_445 n
SB1 LI3 LI4 90.6(6) 1_556 101_545 n
SB1 LI3 O5 93.5(9) 1_556 1_455 n
SB1 LI3 O5 41.5(4) 1_556 2_656 n
SB1 LI3 O6 135.9(9) 1_556 1_555 n
SB1 LI3 O6 42.94(34) 1_556 2_556 n
SB1 LI3 O6 88.58(13) 1_556 -101_556 n
SB1 LI3 O6 136.7(4) 1_556 -102_455 n
LI3 LI3 LI3 120.8(10) -1_556 -101_456 n
LI3 LI3 LI3 120.8(10) -1_556 -101_556 n
LI3 LI3 LI4 180.0 -1_556 1_555 n
LI3 LI3 LI4 60.4(5) -1_556 101_445 n
LI3 LI3 LI4 60.4(5) -1_556 101_545 n
LI3 LI3 O5 45.9(6) -1_556 1_455 n
LI3 LI3 O5 45.9(6) -1_556 2_656 n
LI3 LI3 O6 89.2(8) -1_556 1_555 n
LI3 LI3 O6 89.2(8) -1_556 2_556 n
LI3 LI3 O6 135.2(6) -1_556 -101_556 n
LI3 LI3 O6 135.2(6) -1_556 -102_455 n
LI3 LI3 LI3 118.4(19) -101_456 -101_556 n
LI3 LI3 LI4 59.2(10) -101_456 1_555 n
LI3 LI3 LI4 60.4(5) -101_456 101_445 n
LI3 LI3 LI4 178.8(14) -101_456 101_545 n
LI3 LI3 O5 92.8(4) -101_456 1_455 n
LI3 LI3 O5 131.6(5) -101_456 2_656 n
LI3 LI3 O6 133.9(11) -101_456 1_555 n
LI3 LI3 O6 47.17(16) -101_456 2_556 n
LI3 LI3 O6 87.7(12) -101_456 -101_556 n
LI3 LI3 O6 46.6(6) -101_456 -102_455 n
LI3 LI3 LI4 59.2(10) -101_556 1_555 n
LI3 LI3 LI4 178.8(14) -101_556 101_445 n
LI3 LI3 LI4 60.4(5) -101_556 101_545 n
LI3 LI3 O5 131.6(5) -101_556 1_455 n
LI3 LI3 O5 92.8(4) -101_556 2_656 n
LI3 LI3 O6 47.17(16) -101_556 1_555 n
LI3 LI3 O6 133.9(11) -101_556 2_556 n
LI3 LI3 O6 46.6(6) -101_556 -101_556 n
LI3 LI3 O6 87.7(12) -101_556 -102_455 n
LI4 LI3 LI4 119.6(5) 1_555 101_445 n
LI4 LI3 LI4 119.6(5) 1_555 101_545 n
LI4 LI3 O5 134.1(6) 1_555 1_455 n
LI4 LI3 O5 134.1(6) 1_555 2_656 n
LI4 LI3 O6 90.8(8) 1_555 1_555 n
LI4 LI3 O6 90.8(8) 1_555 2_556 n
LI4 LI3 O6 44.8(6) 1_555 -101_556 n
LI4 LI3 O6 44.8(6) 1_555 -102_455 n
LI4 LI3 LI4 120.9(10) 101_445 101_545 n
LI4 LI3 O5 49.1(4) 101_445 1_455 n
LI4 LI3 O5 88.2(8) 101_445 2_656 n
LI4 LI3 O6 133.5(9) 101_445 1_555 n
LI4 LI3 O6 45.40(29) 101_445 2_556 n
LI4 LI3 O6 132.67(35) 101_445 -101_556 n
LI4 LI3 O6 91.31(22) 101_445 -102_455 n
LI4 LI3 O5 88.2(8) 101_545 1_455 n
LI4 LI3 O5 49.1(4) 101_545 2_656 n
LI4 LI3 O6 45.40(29) 101_545 1_555 n
LI4 LI3 O6 133.5(9) 101_545 2_556 n
LI4 LI3 O6 91.31(22) 101_545 -101_556 n
LI4 LI3 O6 132.67(35) 101_545 -102_455 n
O5 LI3 O5 91.9(13) 1_455 2_656 n
O5 LI3 O6 84.4(6) 1_455 1_555 n
O5 LI3 O6 94.5(6) 1_455 2_556 n
O5 LI3 O6 177.9(7) 1_455 -101_556 n
O5 LI3 O6 89.35(22) 1_455 -102_455 n
O5 LI3 O6 94.5(6) 2_656 1_555 n
O5 LI3 O6 84.4(6) 2_656 2_556 n
O5 LI3 O6 89.35(22) 2_656 -101_556 n
O5 LI3 O6 177.9(7) 2_656 -102_455 n
O6 LI3 O6 178.4(16) 1_555 2_556 n
O6 LI3 O6 93.8(6) 1_555 -101_556 n
O6 LI3 O6 87.3(5) 1_555 -102_455 n
O6 LI3 O6 87.3(5) 2_556 -101_556 n
O6 LI3 O6 93.8(6) 2_556 -102_455 n
O6 LI3 O6 89.5(11) -101_556 -102_455 n
SB1 LI4 SB1 180.0 101_455 101_556 n
SB1 LI4 LI3 90.0 101_455 1_555 n
SB1 LI4 LI3 90.0 101_455 -1_566 n
SB1 LI4 LI3 59.78(16) 101_455 101_455 n
SB1 LI4 LI3 120.22(16) 101_455 101_555 n
SB1 LI4 LI3 59.78(16) 101_455 -101_456 n
SB1 LI4 LI3 120.22(16) 101_455 -101_556 n
SB1 LI4 O5 89.70(21) 101_455 101_455 n
SB1 LI4 O5 90.30(21) 101_455 102_556 n
SB1 LI4 O6 42.77(16) 101_455 101_455 n
SB1 LI4 O6 137.23(16) 101_455 102_556 n
SB1 LI4 O6 137.23(16) 101_455 -101_556 n
SB1 LI4 O6 42.77(16) 101_455 -102_455 n
SB1 LI4 LI3 90.0 101_556 1_555 n
SB1 LI4 LI3 90.0 101_556 -1_566 n
SB1 LI4 LI3 120.22(16) 101_556 101_455 n
SB1 LI4 LI3 59.78(16) 101_556 101_555 n
SB1 LI4 LI3 120.22(16) 101_556 -101_456 n
SB1 LI4 LI3 59.78(16) 101_556 -101_556 n
SB1 LI4 O5 90.30(21) 101_556 101_455 n
SB1 LI4 O5 89.70(21) 101_556 102_556 n
SB1 LI4 O6 137.23(16) 101_556 101_455 n
SB1 LI4 O6 42.77(16) 101_556 102_556 n
SB1 LI4 O6 42.77(16) 101_556 -101_556 n
SB1 LI4 O6 137.23(16) 101_556 -102_455 n
LI3 LI4 LI3 180.0 1_555 -1_566 n
LI3 LI4 LI3 119.6(5) 1_555 101_455 n
LI3 LI4 LI3 119.6(5) 1_555 101_555 n
LI3 LI4 LI3 60.4(5) 1_555 -101_456 n
LI3 LI4 LI3 60.4(5) 1_555 -101_556 n
LI3 LI4 O5 90.0 1_555 101_455 n
LI3 LI4 O5 90.0 1_555 102_556 n
LI3 LI4 O6 132.68(16) 1_555 101_455 n
LI3 LI4 O6 132.68(16) 1_555 102_556 n
LI3 LI4 O6 47.32(16) 1_555 -101_556 n
LI3 LI4 O6 47.32(16) 1_555 -102_455 n
LI3 LI4 LI3 60.4(5) -1_566 101_455 n
LI3 LI4 LI3 60.4(5) -1_566 101_555 n
LI3 LI4 LI3 119.6(5) -1_566 -101_456 n
LI3 LI4 LI3 119.6(5) -1_566 -101_556 n
LI3 LI4 O5 90.0 -1_566 101_455 n
LI3 LI4 O5 90.0 -1_566 102_556 n
LI3 LI4 O6 47.32(16) -1_566 101_455 n
LI3 LI4 O6 47.32(16) -1_566 102_556 n
LI3 LI4 O6 132.68(16) -1_566 -101_556 n
LI3 LI4 O6 132.68(16) -1_566 -102_455 n
LI3 LI4 LI3 120.9(10) 101_455 101_555 n
LI3 LI4 LI3 59.1(10) 101_455 -101_456 n
LI3 LI4 LI3 180.0 101_455 -101_556 n
LI3 LI4 O5 134.98(27) 101_455 101_455 n
LI3 LI4 O5 45.02(27) 101_455 102_556 n
LI3 LI4 O6 47.44(34) 101_455 101_455 n
LI3 LI4 O6 90.4(4) 101_455 102_556 n
LI3 LI4 O6 132.56(34) 101_455 -101_556 n
LI3 LI4 O6 89.6(4) 101_455 -102_455 n
LI3 LI4 LI3 179.972 101_555 -101_456 n
LI3 LI4 LI3 59.1(10) 101_555 -101_556 n
LI3 LI4 O5 45.02(27) 101_555 101_455 n
LI3 LI4 O5 134.98(27) 101_555 102_556 n
LI3 LI4 O6 90.4(4) 101_555 101_455 n
LI3 LI4 O6 47.44(34) 101_555 102_556 n
LI3 LI4 O6 89.6(4) 101_555 -101_556 n
LI3 LI4 O6 132.56(34) 101_555 -102_455 n
LI3 LI4 LI3 120.9(10) -101_456 -101_556 n
LI3 LI4 O5 134.98(27) -101_456 101_455 n
LI3 LI4 O5 45.02(27) -101_456 102_556 n
LI3 LI4 O6 89.6(4) -101_456 101_455 n
LI3 LI4 O6 132.56(34) -101_456 102_556 n
LI3 LI4 O6 90.4(4) -101_456 -101_556 n
LI3 LI4 O6 47.44(34) -101_456 -102_455 n
LI3 LI4 O5 45.02(27) -101_556 101_455 n
LI3 LI4 O5 134.98(27) -101_556 102_556 n
LI3 LI4 O6 132.56(34) -101_556 101_455 n
LI3 LI4 O6 89.6(4) -101_556 102_556 n
LI3 LI4 O6 47.44(34) -101_556 -101_556 n
LI3 LI4 O6 90.4(4) -101_556 -102_455 n
O5 LI4 O5 179.9802 101_455 102_556 n
O5 LI4 O6 87.56(19) 101_455 101_455 n
O5 LI4 O6 92.44(19) 101_455 102_556 n
O5 LI4 O6 92.44(19) 101_455 -101_556 n
O5 LI4 O6 87.56(19) 101_455 -102_455 n
O5 LI4 O6 92.44(19) 102_556 101_455 n
O5 LI4 O6 87.56(19) 102_556 102_556 n
O5 LI4 O6 87.56(19) 102_556 -101_556 n
O5 LI4 O6 92.44(19) 102_556 -102_455 n
O6 LI4 O6 94.64(32) 101_455 102_556 n
O6 LI4 O6 180.0 101_455 -101_556 n
O6 LI4 O6 85.36(32) 101_455 -102_455 n
O6 LI4 O6 85.36(32) 102_556 -101_556 n
O6 LI4 O6 180.0 102_556 -102_455 n
O6 LI4 O6 94.64(32) -101_556 -102_455 n
SB1 O5 NI2 94.64(27) 1_655 101_545 n
SB1 O5 NI2 94.64(27) 1_655 -101_445 n
SB1 O5 LI3 93.2(4) 1_655 1_655 n
SB1 O5 LI3 93.2(4) 1_655 -1_656 n
SB1 O5 LI4 178.7(4) 1_655 101_545 n
NI2 O5 NI2 90.7(4) 101_545 -101_445 n
NI2 O5 LI3 172.0(5) 101_545 1_655 n
NI2 O5 LI3 90.0(6) 101_545 -1_656 n
NI2 O5 LI4 86.25(33) 101_545 101_545 n
NI2 O5 LI3 90.0(6) -101_555 1_655 n
NI2 O5 LI3 172.0(5) -101_555 -1_656 n
NI2 O5 LI4 86.25(33) -101_555 101_545 n
LI3 O5 LI3 88.1(13) 1_655 -1_656 n
LI3 O5 LI4 85.86(27) 1_655 101_545 n
LI3 O5 LI4 85.86(27) -1_656 101_545 n
SB1 O6 NI2 92.94(28) 1_555 1_555 n
SB1 O6 NI2 94.98(23) 1_555 -101_445 n
SB1 O6 LI3 89.3(7) 1_555 1_555 n
SB1 O6 LI3 175.5(4) 1_555 -101_556 n
SB1 O6 LI4 91.75(22) 1_555 101_545 n
NI2 O6 NI2 92.70(22) 1_555 -101_445 n
NI2 O6 LI3 88.2(6) 1_555 1_555 n
NI2 O6 LI3 87.0(5) 1_555 -101_556 n
NI2 O6 LI4 173.39(29) 1_555 101_545 n
NI2 O6 LI3 175.5(6) -101_555 1_555 n
NI2 O6 LI3 89.47(31) -101_555 -101_556 n
NI2 O6 LI4 91.53(34) -101_555 101_545 n
LI3 O6 LI3 86.2(6) 1_555 -101_556 n
LI3 O6 LI4 87.2(5) 1_555 101_545 n
LI3 O6 LI4 87.9(6) -101_556 101_545 n

loop_
_geom_bond_atom_site_label_1
_geom_bond_atom_site_label_2
_geom_bond_distance
_geom_bond_site_symmetry_2
_geom_bond_publ_flag
SB1 NI2 2.9923(24) 1_555 n
SB1 NI2 2.9923(24) -1_555 n
SB1 NI2 2.9900(12) 101_445 n
SB1 NI2 2.9900(12) 101_545 n
SB1 NI2 2.9900(12) -101_345 n
SB1 NI2 2.9900(12) -101_445 n
SB1 LI3 2.968(14) 1_554 n
SB1 LI3 2.968(14) 1_555 n
SB1 LI3 2.968(14) -1_555 n
SB1 LI3 2.968(14) -1_556 n
SB1 LI4 2.97683(9) 101_444 n
SB1 LI4 2.97683(9) 101_545 n
SB1 O5 1.969(10) 1_455 n
SB1 O5 1.969(10) 2_655 n
SB1 O6 2.022(6) 1_555 n
SB1 O6 2.022(6) 2_555 n
SB1 O6 2.022(6) -1_555 n
SB1 O6 2.022(6) -2_555 n
NI2 SB1 2.9923(24) 1_555 n
NI2 SB1 2.9900(12) 101_455 n
NI2 SB1 2.9900(12) 101_555 n
NI2 LI3 2.995(15) 1_554 n
NI2 LI3 2.995(15) 1_555 n
NI2 LI3 2.97691(24) -101_345 n
NI2 LI3 2.97691(24) -101_446 n
NI2 LI4 2.9792(12) 1_554 n
NI2 LI4 2.9792(12) 1_555 n
NI2 O5 2.096(6) 101_455 n
NI2 O5 2.096(6) 102_555 n
NI2 O6 2.104(6) 1_555 n
NI2 O6 2.104(6) 2_555 n
NI2 O6 2.034(8) -101_445 n
NI2 O6 2.034(8) -102_345 n
LI3 SB1 2.968(14) 1_555 n
LI3 SB1 2.968(14) 1_556 n
LI3 NI2 2.995(15) 1_555 n
LI3 NI2 2.995(15) 1_556 n
LI3 NI2 2.97691(24) -101_345 n
LI3 NI2 2.97691(24) -101_446 n
LI3 LI3 2.94(6) -1_556 n
LI3 LI3 3.017(30) -101_346 n
LI3 LI3 3.017(30) -101_446 n
LI3 LI4 3.014(29) 1_555 n
LI3 LI4 2.979(14) 101_445 n
LI3 LI4 2.979(14) 101_545 n
LI3 O5 2.113(19) 1_455 n
LI3 O5 2.113(19) 2_656 n
LI3 O6 2.197(8) 1_555 n
LI3 O6 2.197(8) 2_556 n
LI3 O6 2.217(20) -101_446 n
LI3 O6 2.217(20) -102_345 n
LI4 SB1 2.97683(9) 101_455 n
LI4 SB1 2.97683(9) 101_556 n
LI4 NI2 2.9792(12) 1_555 n
LI4 NI2 2.9792(12) 1_556 n
LI4 NI2 2.9792(12) -1_565 n
LI4 NI2 2.9792(12) -1_566 n
LI4 LI3 3.014(29) 1_555 n
LI4 LI3 3.014(29) -1_566 n
LI4 LI3 2.979(14) 101_455 n
LI4 LI3 2.979(14) 101_555 n
LI4 LI3 2.979(14) -101_346 n
LI4 LI3 2.979(14) -101_446 n
LI4 O5 2.258(10) 101_455 n
LI4 O5 2.258(10) 102_556 n
LI4 O6 2.124(6) 101_455 n
LI4 O6 2.124(6) 102_556 n
LI4 O6 2.124(6) -101_446 n
LI4 O6 2.124(6) -102_345 n
O5 SB1 1.969(10) 1_655 n
O5 NI2 2.096(6) 101_545 n
O5 NI2 2.096(6) -101_445 n
O5 LI3 2.113(19) 1_655 n
O5 LI3 2.113(19) -1_656 n
O5 LI4 2.258(10) 101_545 n
O6 SB1 2.022(6) 1_555 n
O6 NI2 2.104(6) 1_555 n
O6 NI2 2.034(8) -101_445 n
O6 LI3 2.197(8) 1_555 n
O6 LI3 2.217(20) -101_446 n
O6 LI4 2.124(6) 101_545 n
